data_2211584
loop_
_publ_author_name
'Li, Hong-Xia'
'Gao, Hai-Tao'
'Ding, Ming-Wu'
'Zeng, Xiao-Hua'

_publ_section_title
;
 2-Isopropylamino-1-phenyl-1<i>H</i>-imidazol-5(4<i>H</i>)-one
;
_journal_coeditor_code RZ2090
_journal_issue 12
_journal_name_full 'Acta Crystallographica Section E'
_journal_page_first o5704
_journal_page_last o5706
_journal_paper_doi 10.1107/S1600536806048392
_journal_volume 62
_journal_year 2006
_chemical_formula_iupac 'C12 H15 N3 O'
_chemical_formula_moiety 'C12 H15 N3 O'
_chemical_formula_sum 'C12 H15 N3 O'
_chemical_formula_weight 217.27
_chemical_name_systematic
;
2-Isopropylamino-1-phenyl-1H-imidazol-5(4H)-one
;
_space_group_IT_number 29
_symmetry_cell_setting orthorhombic
_symmetry_space_group_name_Hall 'P 2c -2ac'
_symmetry_space_group_name_H-M 'P c a 21'
_atom_sites_solution_hydrogens geom
_atom_sites_solution_primary direct
_atom_sites_solution_secondary difmap
_audit_creation_method SHELXL-97
_cell_angle_alpha 90.00
_cell_angle_beta 90.00
_cell_angle_gamma 90.00
_cell_formula_units_Z 16
_cell_length_a 19.076(3)
_cell_length_b 7.6881(10)
_cell_length_c 32.241(4)
_cell_measurement_reflns_used 6872
_cell_measurement_temperature 298(2)
_cell_measurement_theta_max 21.05
_cell_measurement_theta_min 2.23
_cell_volume 4728.4(11)
_computing_cell_refinement 'SAINT (Bruker, 2001)'
_computing_data_collection 'SMART (Bruker, 2001)'
_computing_data_reduction SAINT
_computing_molecular_graphics 'PLATON (Spek, 2003)'
_computing_publication_material 'SHELXTL (Sheldrick, 2001)'
_computing_structure_refinement 'SHELXL97 (Sheldrick, 1997)'
_computing_structure_solution 'SHELXS97 (Sheldrick, 1997)'
_diffrn_ambient_temperature 298(2)
_diffrn_measured_fraction_theta_full 0.984
_diffrn_measured_fraction_theta_max 0.984
_diffrn_measurement_device_type 'Bruker SMART CCD area-detector'
_diffrn_measurement_method '\f and \w'
_diffrn_radiation_monochromator graphite
_diffrn_radiation_source 'fine-focus sealed tube'
_diffrn_radiation_type MoK\a
_diffrn_radiation_wavelength 0.71073
_diffrn_reflns_av_R_equivalents 0.0443
_diffrn_reflns_av_sigmaI/netI 0.0335
_diffrn_reflns_limit_h_max 25
_diffrn_reflns_limit_h_min -25
_diffrn_reflns_limit_k_max 9
_diffrn_reflns_limit_k_min -9
_diffrn_reflns_limit_l_max 40
_diffrn_reflns_limit_l_min -41
_diffrn_reflns_number 34935
_diffrn_reflns_theta_full 28.00
_diffrn_reflns_theta_max 28.00
_diffrn_reflns_theta_min 2.14
_diffrn_standards_decay_% 0
_diffrn_standards_number 0
_exptl_absorpt_coefficient_mu 0.081
_exptl_absorpt_correction_type none
_exptl_crystal_colour colourless
_exptl_crystal_density_diffrn 1.221
_exptl_crystal_density_method 'not measured'
_exptl_crystal_description block
_exptl_crystal_F_000 1856
_exptl_crystal_size_max 0.30
_exptl_crystal_size_mid 0.20
_exptl_crystal_size_min 0.20
_refine_diff_density_max 0.185
_refine_diff_density_min -0.185
_refine_ls_extinction_method none
_refine_ls_goodness_of_fit_ref 1.104
_refine_ls_hydrogen_treatment mixed
_refine_ls_matrix_type full
_refine_ls_number_parameters 597
_refine_ls_number_reflns 5719
_refine_ls_number_restraints 1
_refine_ls_restrained_S_all 1.103
_refine_ls_R_factor_all 0.0769
_refine_ls_R_factor_gt 0.0580
_refine_ls_shift/su_max 0.001
_refine_ls_shift/su_mean 0.000
_refine_ls_structure_factor_coef Fsqd
_refine_ls_weighting_details 'calc w=1/[\s^2^(Fo^2^)+(0.0706P)^2^+0.2788P] where P=(Fo^2^+2Fc^2^)/3'
_refine_ls_weighting_scheme calc
_refine_ls_wR_factor_gt 0.1297
_refine_ls_wR_factor_ref 0.1393
_reflns_number_gt 4528
_reflns_number_total 5719
_reflns_threshold_expression I>2\s(I)
_cod_data_source_file rz2090.cif
_cod_data_source_block I
_cod_depositor_comments
;
The following automatic conversions were performed:
'_symmetry_cell_setting' value 'Orthorhombic' changed to 'orthorhombic'
according to '/home/saulius/struct/CIF-dictionaries/cif_core.dic'
dictionary named 'cif_core.dic' version 2.4.1 from 2010-06-29.

Automatic conversion script
Id: cif_fix_enum 1527 2010-12-29 10:47:43Z saulius 

The following automatic conversions were performed:

'_symmetry_cell_setting' value 'Orthorhombic' changed to
'orthorhombic' according to
/home/saulius/struct/CIF-dictionaries/cif_core.dic dictionary named
'cif_core.dic' version 2.4.1 from 2010-06-29.

Automatic conversion script
Id: cif_fix_values 1715 2011-07-08 13:25:40Z adriana 
;
_cod_database_code 2211584
_cod_database_fobs_code 2211584

loop_
_symmetry_equiv_pos_as_xyz
'x, y, z'
'-x, -y, z+1/2'
'x+1/2, -y, z'
'-x+1/2, y, z+1/2'

loop_
_atom_site_type_symbol
_atom_site_label
_atom_site_fract_x
_atom_site_fract_y
_atom_site_fract_z
_atom_site_U_iso_or_equiv
_atom_site_adp_type
_atom_site_calc_flag
_atom_site_refinement_flags
_atom_site_occupancy
C C1 0.58923(16) 0.6139(4) 0.45371(9) 0.0409(7) Uani d . 1
C C2 0.5671(2) 0.7508(4) 0.42957(10) 0.0508(8) Uani d . 1
H H2 0.5964 0.8455 0.4250 0.061 Uiso calc R 1
C C3 0.5011(2) 0.7469(5) 0.41220(12) 0.0595(9) Uani d . 1
H H3 0.4858 0.8393 0.3959 0.071 Uiso calc R 1
C C4 0.4576(2) 0.6055(5) 0.41891(12) 0.0584(9) Uani d . 1
H H4 0.4132 0.6024 0.4069 0.070 Uiso calc R 1
C C5 0.47987(19) 0.4705(5) 0.44317(12) 0.0554(9) Uani d . 1
H H5 0.4503 0.3767 0.4481 0.067 Uiso calc R 1
C C6 0.54605(17) 0.4729(4) 0.46029(11) 0.0469(7) Uani d . 1
H H6 0.5615 0.3796 0.4762 0.056 Uiso calc R 1
C C7 0.71905(18) 0.6437(5) 0.44790(11) 0.0540(9) Uani d . 1
C C8 0.77809(17) 0.6276(5) 0.47814(11) 0.0532(8) Uani d . 1
H H8A 0.8097 0.5351 0.4698 0.064 Uiso calc R 1
H H8B 0.8043 0.7355 0.4796 0.064 Uiso calc R 1
C C9 0.67973(16) 0.5853(4) 0.51190(10) 0.0413(7) Uani d . 1
C C10 0.65101(18) 0.5416(6) 0.58469(11) 0.0611(10) Uani d . 1
H H10 0.6983 0.4922 0.5861 0.073 Uiso calc R 1
C C11 0.6530(3) 0.7178(9) 0.60390(16) 0.1052(18) Uani d . 1
H H11A 0.6864 0.7888 0.5895 0.158 Uiso calc R 1
H H11B 0.6663 0.7077 0.6325 0.158 Uiso calc R 1
H H11C 0.6074 0.7702 0.6020 0.158 Uiso calc R 1
C C12 0.6016(3) 0.4194(9) 0.60720(17) 0.103(2) Uani d . 1
H H12A 0.5552 0.4677 0.6072 0.155 Uiso calc R 1
H H12B 0.6172 0.4042 0.6353 0.155 Uiso calc R 1
H H12C 0.6011 0.3088 0.5934 0.155 Uiso calc R 1
C C13 0.30869(18) 0.8552(4) 0.50193(11) 0.0487(8) Uani d . 1
C C14 0.2917(2) 0.8410(6) 0.46101(14) 0.0700(11) Uani d . 1
H H14 0.3265 0.8208 0.4414 0.084 Uiso calc R 1
C C15 0.2226(3) 0.8566(6) 0.44872(18) 0.0889(16) Uani d . 1
H H15 0.2107 0.8455 0.4209 0.107 Uiso calc R 1
C C16 0.1715(3) 0.8887(6) 0.4776(2) 0.0895(17) Uani d . 1
H H16 0.1249 0.8992 0.4694 0.107 Uiso calc R 1
C C17 0.1888(3) 0.9049(7) 0.5179(2) 0.0906(16) Uani d . 1
H H17 0.1538 0.9265 0.5373 0.109 Uiso calc R 1
C C18 0.2574(2) 0.8899(6) 0.53092(15) 0.0725(12) Uani d . 1
H H18 0.2688 0.9030 0.5588 0.087 Uiso calc R 1
C C19 0.43326(19) 0.9525(5) 0.50224(12) 0.0540(9) Uani d . 1
C C20 0.49631(19) 0.8932(5) 0.52606(14) 0.0608(10) Uani d . 1
H H20A 0.5340 0.8629 0.5072 0.073 Uiso calc R 1
H H20B 0.5126 0.9851 0.5443 0.073 Uiso calc R 1
C C21 0.40959(16) 0.7209(4) 0.54306(10) 0.0441(7) Uani d . 1
C C22 0.39785(18) 0.4669(5) 0.58736(11) 0.0508(8) Uani d . 1
H H22 0.4399 0.5152 0.6004 0.061 Uiso calc R 1
C C23 0.4193(3) 0.3147(7) 0.56280(14) 0.0899(16) Uani d . 1
H H23A 0.3785 0.2570 0.5522 0.135 Uiso calc R 1
H H23B 0.4453 0.2359 0.5801 0.135 Uiso calc R 1
H H23C 0.4483 0.3519 0.5401 0.135 Uiso calc R 1
C C24 0.3471(3) 0.4221(7) 0.62112(15) 0.0822(14) Uani d . 1
H H24A 0.3328 0.5265 0.6351 0.123 Uiso calc R 1
H H24B 0.3691 0.3450 0.6406 0.123 Uiso calc R 1
H H24C 0.3067 0.3662 0.6093 0.123 Uiso calc R 1
C C25 0.47023(16) 0.0679(4) 0.32516(9) 0.0383(7) Uani d . 1
C C26 0.44767(17) 0.2013(4) 0.35032(10) 0.0491(8) Uani d . 1
H H26 0.4776 0.2932 0.3564 0.059 Uiso calc R 1
C C27 0.38097(19) 0.1989(5) 0.36647(11) 0.0558(9) Uani d . 1
H H27 0.3660 0.2893 0.3835 0.067 Uiso calc R 1
C C28 0.33633(18) 0.0638(5) 0.35761(12) 0.0565(9) Uani d . 1
H H28 0.2912 0.0626 0.3685 0.068 Uiso calc R 1
C C29 0.35877(18) -0.0704(5) 0.33235(12) 0.0533(9) Uani d . 1
H H29 0.3286 -0.1616 0.3261 0.064 Uiso calc R 1
C C30 0.42575(17) -0.0690(4) 0.31650(10) 0.0451(7) Uani d . 1
H H30 0.4411 -0.1604 0.2999 0.054 Uiso calc R 1
C C31 0.59995(18) 0.0979(4) 0.33336(12) 0.0504(8) Uani d . 1
C C32 0.65938(17) 0.0927(5) 0.30326(12) 0.0548(9) Uani d . 1
H H32A 0.6837 0.2035 0.3029 0.066 Uiso calc R 1
H H32B 0.6925 0.0026 0.3110 0.066 Uiso calc R 1
C C33 0.56273(15) 0.0471(4) 0.26787(10) 0.0418(7) Uani d . 1
C C34 0.53654(19) 0.0074(6) 0.19465(12) 0.0594(10) Uani d . 1
H H34 0.5838 -0.0424 0.1934 0.071 Uiso calc R 1
C C35 0.5388(3) 0.1858(7) 0.17505(15) 0.0876(15) Uani d . 1
H H35A 0.4933 0.2387 0.1769 0.131 Uiso calc R 1
H H35B 0.5520 0.1754 0.1464 0.131 Uiso calc R 1
H H35C 0.5724 0.2567 0.1893 0.131 Uiso calc R 1
C C36 0.4874(2) -0.1130(8) 0.17164(16) 0.0937(18) Uani d . 1
H H36A 0.4863 -0.2239 0.1853 0.141 Uiso calc R 1
H H36B 0.5037 -0.1277 0.1437 0.141 Uiso calc R 1
H H36C 0.4412 -0.0638 0.1713 0.141 Uiso calc R 1
C C37 0.20516(18) 0.3675(4) 0.27283(10) 0.0462(8) Uani d . 1
C C38 0.1885(2) 0.3767(5) 0.31442(12) 0.0617(10) Uani d . 1
H H38 0.2227 0.3584 0.3345 0.074 Uiso calc R 1
C C39 0.1206(3) 0.4134(6) 0.32575(14) 0.0781(13) Uani d . 1
H H39 0.1091 0.4214 0.3537 0.094 Uiso calc R 1
C C40 0.0698(2) 0.4382(5) 0.29657(17) 0.0763(13) Uani d . 1
H H40 0.0239 0.4601 0.3046 0.092 Uiso calc R 1
C C41 0.0870(2) 0.4306(6) 0.25525(15) 0.0716(11) Uani d . 1
H H41 0.0527 0.4493 0.2353 0.086 Uiso calc R 1
C C42 0.1548(2) 0.3955(5) 0.24322(12) 0.0574(9) Uani d . 1
H H42 0.1663 0.3907 0.2152 0.069 Uiso calc R 1
C C43 0.3332(2) 0.4310(5) 0.27296(13) 0.0567(9) Uani d . 1
C C44 0.3934(2) 0.3591(5) 0.24861(14) 0.0609(10) Uani d . 1
H H44A 0.4113 0.4463 0.2296 0.073 Uiso calc R 1
H H44B 0.4310 0.3241 0.2671 0.073 Uiso calc R 1
C C45 0.30099(17) 0.2036(4) 0.23324(10) 0.0438(7) Uani d . 1
C C46 0.28102(18) -0.0515(4) 0.19055(12) 0.0496(8) Uani d . 1
H H46 0.3245 -0.0126 0.1773 0.060 Uiso calc R 1
C C47 0.2286(2) -0.0876(7) 0.15683(16) 0.0826(14) Uani d . 1
H H47A 0.2477 -0.1711 0.1378 0.124 Uiso calc R 1
H H47B 0.2182 0.0183 0.1423 0.124 Uiso calc R 1
H H47C 0.1863 -0.1330 0.1689 0.124 Uiso calc R 1
C C48 0.2975(3) -0.2070(7) 0.21565(16) 0.0941(16) Uani d . 1
H H48A 0.3294 -0.1758 0.2374 0.141 Uiso calc R 1
H H48B 0.3187 -0.2938 0.1983 0.141 Uiso calc R 1
H H48C 0.2551 -0.2524 0.2275 0.141 Uiso calc R 1
N N1 0.65878(14) 0.6175(4) 0.47075(8) 0.0445(6) Uani d . 1
N N2 0.74645(14) 0.5882(4) 0.51814(9) 0.0491(6) Uani d . 1
N N3 0.63071(15) 0.5533(4) 0.54090(9) 0.0536(7) Uani d . 1
H H3A 0.588(2) 0.579(5) 0.5376(13) 0.064 Uiso d . 1
N N4 0.38022(14) 0.8414(4) 0.51473(9) 0.0496(7) Uani d . 1
N N5 0.47542(14) 0.7420(4) 0.55016(10) 0.0545(7) Uani d . 1
N N6 0.36779(16) 0.6019(4) 0.56079(10) 0.0542(8) Uani d . 1
H H6A 0.326(2) 0.580(5) 0.5509(14) 0.065 Uiso d . 1
N N7 0.54049(13) 0.0719(3) 0.30917(8) 0.0430(6) Uani d . 1
N N8 0.62940(13) 0.0558(4) 0.26250(9) 0.0510(7) Uani d . 1
N N9 0.51518(15) 0.0151(4) 0.23800(8) 0.0512(7) Uani d . 1
H H9 0.471(2) 0.042(5) 0.2438(13) 0.061 Uiso d . 1
N N10 0.27590(14) 0.3329(3) 0.26081(9) 0.0467(6) Uani d . 1
N N11 0.36714(14) 0.2102(4) 0.22579(10) 0.0519(7) Uani d . 1
N N12 0.25546(15) 0.0907(4) 0.21666(10) 0.0493(7) Uani d . 1
H H12 0.218(2) 0.064(5) 0.2296(13) 0.059 Uiso d . 1
O O1 0.72099(15) 0.6732(5) 0.41117(8) 0.0831(10) Uani d . 1
O O2 0.42668(16) 1.0714(4) 0.47794(10) 0.0753(8) Uani d . 1
O O3 0.60055(15) 0.1196(4) 0.37045(9) 0.0706(8) Uani d . 1
O O4 0.33241(17) 0.5497(4) 0.29702(11) 0.0821(9) Uani d . 1

loop_
_atom_site_aniso_label
_atom_site_aniso_U_11
_atom_site_aniso_U_22
_atom_site_aniso_U_33
_atom_site_aniso_U_12
_atom_site_aniso_U_13
_atom_site_aniso_U_23
C1 0.0488(18) 0.0435(17) 0.0302(15) -0.0032(13) 0.0006(13) -0.0037(12)
C2 0.071(2) 0.0439(18) 0.0371(16) -0.0074(15) -0.0044(16) 0.0020(14)
C3 0.079(3) 0.056(2) 0.0434(18) 0.0098(18) -0.0160(18) 0.0049(16)
C4 0.055(2) 0.071(2) 0.049(2) 0.0076(18) -0.0096(16) -0.0043(18)
C5 0.056(2) 0.055(2) 0.055(2) -0.0107(16) -0.0025(17) -0.0016(17)
C6 0.0482(18) 0.0458(18) 0.0466(18) -0.0014(14) -0.0043(15) 0.0049(14)
C7 0.055(2) 0.064(2) 0.042(2) -0.0181(17) 0.0054(16) 0.0015(16)
C8 0.0470(19) 0.063(2) 0.049(2) -0.0129(15) 0.0074(16) -0.0026(17)
C9 0.0447(17) 0.0428(16) 0.0363(16) -0.0042(13) -0.0005(13) 0.0019(13)
C10 0.0381(18) 0.107(3) 0.0387(19) 0.0007(18) -0.0024(15) 0.014(2)
C11 0.125(5) 0.127(5) 0.064(3) -0.005(4) -0.009(3) -0.024(3)
C12 0.068(3) 0.168(6) 0.073(3) -0.014(3) -0.004(2) 0.055(4)
C13 0.0518(19) 0.0415(17) 0.053(2) 0.0087(14) -0.0062(16) 0.0072(15)
C14 0.079(3) 0.073(3) 0.058(2) 0.012(2) -0.013(2) 0.008(2)
C15 0.103(4) 0.078(3) 0.087(4) -0.002(3) -0.045(3) 0.021(3)
C16 0.060(3) 0.069(3) 0.139(5) -0.003(2) -0.030(3) 0.040(3)
C17 0.060(3) 0.089(3) 0.123(5) 0.020(2) 0.001(3) 0.025(3)
C18 0.061(2) 0.081(3) 0.075(3) 0.019(2) 0.001(2) 0.005(2)
C19 0.060(2) 0.0478(19) 0.055(2) 0.0006(15) 0.0139(17) -0.0063(17)
C20 0.049(2) 0.060(2) 0.073(3) -0.0064(16) 0.0131(18) -0.0106(19)
C21 0.0437(17) 0.0493(18) 0.0393(17) 0.0037(14) -0.0034(13) -0.0036(14)
C22 0.0443(18) 0.061(2) 0.0465(19) 0.0045(15) -0.0123(15) 0.0075(16)
C23 0.121(4) 0.087(3) 0.062(3) 0.046(3) -0.019(3) 0.001(2)
C24 0.083(3) 0.096(3) 0.068(3) 0.018(3) 0.008(2) 0.027(3)
C25 0.0461(17) 0.0400(15) 0.0287(14) 0.0017(12) -0.0002(12) 0.0019(12)
C26 0.057(2) 0.0469(18) 0.0436(18) -0.0101(14) 0.0032(15) -0.0062(14)
C27 0.065(2) 0.058(2) 0.0452(19) 0.0008(16) 0.0085(16) -0.0135(16)
C28 0.0478(19) 0.072(2) 0.050(2) -0.0020(16) 0.0084(16) -0.0084(18)
C29 0.0459(18) 0.056(2) 0.058(2) -0.0117(15) -0.0039(17) -0.0075(17)
C30 0.0473(18) 0.0447(17) 0.0432(17) 0.0024(13) -0.0043(14) -0.0106(13)
C31 0.053(2) 0.0484(18) 0.050(2) 0.0001(15) -0.0103(17) -0.0014(15)
C32 0.0398(17) 0.060(2) 0.065(2) 0.0002(15) -0.0083(17) -0.0078(18)
C33 0.0353(15) 0.0468(17) 0.0432(17) 0.0050(12) 0.0005(14) -0.0054(13)
C34 0.0389(18) 0.095(3) 0.045(2) 0.0087(18) 0.0047(15) -0.011(2)
C35 0.082(3) 0.120(4) 0.061(3) 0.019(3) 0.017(2) 0.017(3)
C36 0.060(3) 0.153(5) 0.068(3) -0.005(3) -0.001(2) -0.057(3)
C37 0.061(2) 0.0337(15) 0.0442(18) 0.0079(14) 0.0025(15) -0.0009(13)
C38 0.083(3) 0.061(2) 0.0408(19) 0.0203(19) 0.0013(18) 0.0012(17)
C39 0.102(4) 0.080(3) 0.052(2) 0.022(2) 0.030(2) 0.005(2)
C40 0.068(3) 0.062(2) 0.099(4) 0.014(2) 0.024(3) 0.000(2)
C41 0.067(3) 0.076(3) 0.072(3) 0.020(2) -0.007(2) 0.002(2)
C42 0.065(2) 0.062(2) 0.045(2) 0.0151(18) 0.0002(17) 0.0041(16)
C43 0.071(2) 0.0415(18) 0.058(2) -0.0054(16) -0.0183(19) 0.0029(17)
C44 0.054(2) 0.051(2) 0.078(3) -0.0096(17) -0.0129(19) 0.0138(19)
C45 0.0465(18) 0.0441(16) 0.0407(17) 0.0000(13) 0.0025(14) 0.0038(14)
C46 0.0463(18) 0.0520(19) 0.051(2) -0.0003(14) 0.0067(15) -0.0103(15)
C47 0.082(3) 0.089(3) 0.077(3) 0.010(2) -0.008(2) -0.032(3)
C48 0.136(4) 0.074(3) 0.072(3) 0.033(3) 0.011(3) 0.000(2)
N1 0.0446(14) 0.0557(16) 0.0331(14) -0.0098(12) -0.0004(11) 0.0028(11)
N2 0.0411(14) 0.0598(17) 0.0466(16) -0.0061(12) -0.0026(12) 0.0023(13)
N3 0.0379(14) 0.083(2) 0.0400(16) 0.0046(14) -0.0006(13) 0.0107(14)
N4 0.0499(16) 0.0495(16) 0.0494(16) 0.0041(12) -0.0001(13) 0.0072(13)
N5 0.0452(15) 0.0620(18) 0.0564(17) 0.0011(13) -0.0025(14) -0.0023(15)
N6 0.0432(16) 0.0611(18) 0.0583(18) -0.0014(14) -0.0140(14) 0.0148(14)
N7 0.0395(14) 0.0507(15) 0.0389(14) 0.0001(11) -0.0033(11) -0.0031(12)
N8 0.0401(15) 0.0607(17) 0.0522(17) 0.0042(12) -0.0012(13) -0.0089(14)
N9 0.0321(14) 0.084(2) 0.0380(15) 0.0077(13) 0.0025(11) -0.0136(14)
N10 0.0535(16) 0.0432(14) 0.0436(15) 0.0023(12) -0.0021(13) -0.0025(12)
N11 0.0409(15) 0.0540(16) 0.0609(18) -0.0053(12) 0.0036(13) 0.0011(14)
N12 0.0398(14) 0.0559(16) 0.0522(17) -0.0022(13) 0.0115(13) -0.0137(13)
O1 0.0746(19) 0.138(3) 0.0371(14) -0.0319(18) 0.0097(13) 0.0062(16)
O2 0.091(2) 0.0585(17) 0.076(2) 0.0009(14) 0.0133(16) 0.0144(15)
O3 0.0686(17) 0.094(2) 0.0487(16) -0.0105(14) -0.0163(13) -0.0040(14)
O4 0.107(2) 0.0518(16) 0.088(2) -0.0036(14) -0.0240(18) -0.0202(16)

loop_
_atom_type_symbol
_atom_type_description
_atom_type_scat_dispersion_real
_atom_type_scat_dispersion_imag
_atom_type_scat_source
C C 0.0033 0.0000 'International Tables Vol C Tables 4.2.6.8 and 6.1.1.4'
H H 0.0000 0.0000 'International Tables Vol C Tables 4.2.6.8 and 6.1.1.4'
N N 0.0061 0.0000 'International Tables Vol C Tables 4.2.6.8 and 6.1.1.4'
O O 0.0106 0.0000 'International Tables Vol C Tables 4.2.6.8 and 6.1.1.4'

loop_
_geom_angle_atom_site_label_1
_geom_angle_atom_site_label_2
_geom_angle_atom_site_label_3
_geom_angle
C2 C1 C6 120.4(3)
C2 C1 N1 119.1(3)
C6 C1 N1 120.5(3)
C1 C2 C3 119.6(3)
C1 C2 H2 120.2
C3 C2 H2 120.2
C2 C3 C4 120.1(3)
C2 C3 H3 119.9
C4 C3 H3 119.9
C5 C4 C3 119.9(3)
C5 C4 H4 120.1
C3 C4 H4 120.1
C4 C5 C6 120.3(3)
C4 C5 H5 119.9
C6 C5 H5 119.9
C5 C6 C1 119.7(3)
C5 C6 H6 120.1
C1 C6 H6 120.1
O1 C7 N1 125.2(3)
O1 C7 C8 129.3(3)
N1 C7 C8 105.5(3)
N2 C8 C7 106.4(3)
N2 C8 H8A 110.4
C7 C8 H8A 110.4
N2 C8 H8B 110.4
C7 C8 H8B 110.4
H8A C8 H8B 108.6
N2 C9 N3 125.5(3)
N2 C9 N1 115.1(3)
N3 C9 N1 119.3(3)
N3 C10 C11 110.6(4)
N3 C10 C12 109.5(3)
C11 C10 C12 112.3(5)
N3 C10 H10 108.1
C11 C10 H10 108.1
C12 C10 H10 108.1
C10 C11 H11A 109.5
C10 C11 H11B 109.5
H11A C11 H11B 109.5
C10 C11 H11C 109.5
H11A C11 H11C 109.5
H11B C11 H11C 109.5
C10 C12 H12A 109.5
C10 C12 H12B 109.5
H12A C12 H12B 109.5
C10 C12 H12C 109.5
H12A C12 H12C 109.5
H12B C12 H12C 109.5
C14 C13 C18 120.2(4)
C14 C13 N4 120.0(3)
C18 C13 N4 119.8(3)
C13 C14 C15 119.8(5)
C13 C14 H14 120.1
C15 C14 H14 120.1
C16 C15 C14 120.0(5)
C16 C15 H15 120.0
C14 C15 H15 120.0
C17 C16 C15 119.8(4)
C17 C16 H16 120.1
C15 C16 H16 120.1
C16 C17 C18 121.3(5)
C16 C17 H17 119.3
C18 C17 H17 119.3
C17 C18 C13 118.9(5)
C17 C18 H18 120.6
C13 C18 H18 120.6
O2 C19 N4 125.4(4)
O2 C19 C20 130.2(4)
N4 C19 C20 104.5(3)
N5 C20 C19 107.3(3)
N5 C20 H20A 110.3
C19 C20 H20A 110.3
N5 C20 H20B 110.3
C19 C20 H20B 110.3
H20A C20 H20B 108.5
N5 C21 N6 126.2(3)
N5 C21 N4 114.7(3)
N6 C21 N4 119.1(3)
N6 C22 C23 111.0(3)
N6 C22 C24 109.6(3)
C23 C22 C24 112.9(4)
N6 C22 H22 107.7
C23 C22 H22 107.7
C24 C22 H22 107.7
C22 C23 H23A 109.5
C22 C23 H23B 109.5
H23A C23 H23B 109.5
C22 C23 H23C 109.5
H23A C23 H23C 109.5
H23B C23 H23C 109.5
C22 C24 H24A 109.5
C22 C24 H24B 109.5
H24A C24 H24B 109.5
C22 C24 H24C 109.5
H24A C24 H24C 109.5
H24B C24 H24C 109.5
C26 C25 C30 119.7(3)
C26 C25 N7 119.2(3)
C30 C25 N7 121.2(3)
C27 C26 C25 120.2(3)
C27 C26 H26 119.9
C25 C26 H26 119.9
C28 C27 C26 120.3(3)
C28 C27 H27 119.8
C26 C27 H27 119.8
C27 C28 C29 119.7(3)
C27 C28 H28 120.2
C29 C28 H28 120.2
C30 C29 C28 120.0(3)
C30 C29 H29 120.0
C28 C29 H29 120.0
C29 C30 C25 120.1(3)
C29 C30 H30 119.9
C25 C30 H30 119.9
O3 C31 N7 125.7(3)
O3 C31 C32 129.8(3)
N7 C31 C32 104.5(3)
N8 C32 C31 107.0(3)
N8 C32 H32A 110.3
C31 C32 H32A 110.3
N8 C32 H32B 110.3
C31 C32 H32B 110.3
H32A C32 H32B 108.6
N8 C33 N9 125.5(3)
N8 C33 N7 114.7(3)
N9 C33 N7 119.8(3)
N9 C34 C35 111.8(3)
N9 C34 C36 108.8(3)
C35 C34 C36 111.6(4)
N9 C34 H34 108.2
C35 C34 H34 108.2
C36 C34 H34 108.2
C34 C35 H35A 109.5
C34 C35 H35B 109.5
H35A C35 H35B 109.5
C34 C35 H35C 109.5
H35A C35 H35C 109.5
H35B C35 H35C 109.5
C34 C36 H36A 109.5
C34 C36 H36B 109.5
H36A C36 H36B 109.5
C34 C36 H36C 109.5
H36A C36 H36C 109.5
H36B C36 H36C 109.5
C42 C37 C38 120.4(3)
C42 C37 N10 120.2(3)
C38 C37 N10 119.4(3)
C39 C38 C37 119.1(4)
C39 C38 H38 120.5
C37 C38 H38 120.5
C40 C39 C38 120.9(4)
C40 C39 H39 119.5
C38 C39 H39 119.5
C39 C40 C41 119.6(4)
C39 C40 H40 120.2
C41 C40 H40 120.2
C40 C41 C42 120.4(4)
C40 C41 H41 119.8
C42 C41 H41 119.8
C37 C42 C41 119.5(4)
C37 C42 H42 120.2
C41 C42 H42 120.2
O4 C43 N10 126.0(4)
O4 C43 C44 129.1(4)
N10 C43 C44 104.8(3)
N11 C44 C43 107.0(3)
N11 C44 H44A 110.3
C43 C44 H44A 110.3
N11 C44 H44B 110.3
C43 C44 H44B 110.3
H44A C44 H44B 108.6
N11 C45 N12 126.0(3)
N11 C45 N10 114.9(3)
N12 C45 N10 119.1(3)
N12 C46 C48 111.1(3)
N12 C46 C47 109.4(3)
C48 C46 C47 112.8(4)
N12 C46 H46 107.8
C48 C46 H46 107.8
C47 C46 H46 107.8
C46 C47 H47A 109.5
C46 C47 H47B 109.5
H47A C47 H47B 109.5
C46 C47 H47C 109.5
H47A C47 H47C 109.5
H47B C47 H47C 109.5
C46 C48 H48A 109.5
C46 C48 H48B 109.5
H48A C48 H48B 109.5
C46 C48 H48C 109.5
H48A C48 H48C 109.5
H48B C48 H48C 109.5
C7 N1 C9 107.0(3)
C7 N1 C1 124.6(3)
C9 N1 C1 128.3(3)
C9 N2 C8 105.9(3)
C9 N3 C10 119.8(3)
C9 N3 H3A 123(3)
C10 N3 H3A 113(3)
C19 N4 C21 107.6(3)
C19 N4 C13 124.6(3)
C21 N4 C13 127.7(3)
C21 N5 C20 105.9(3)
C21 N6 C22 120.0(3)
C21 N6 H6A 121(3)
C22 N6 H6A 116(3)
C31 N7 C33 107.7(3)
C31 N7 C25 124.3(3)
C33 N7 C25 128.1(2)
C33 N8 C32 106.0(3)
C33 N9 C34 120.4(3)
C33 N9 H9 117(3)
C34 N9 H9 118(3)
C43 N10 C45 107.0(3)
C43 N10 C37 124.6(3)
C45 N10 C37 128.3(3)
C45 N11 C44 105.9(3)
C45 N12 C46 119.9(3)
C45 N12 H12 120(3)
C46 N12 H12 112(3)

loop_
_geom_bond_atom_site_label_1
_geom_bond_atom_site_label_2
_geom_bond_distance
C1 C2 1.376(5)
C1 C6 1.378(5)
C1 N1 1.436(4)
C2 C3 1.378(5)
C2 H2 0.9300
C3 C4 1.385(6)
C3 H3 0.9300
C4 C5 1.367(5)
C4 H4 0.9300
C5 C6 1.378(5)
C5 H5 0.9300
C6 H6 0.9300
C7 O1 1.206(4)
C7 N1 1.380(4)
C7 C8 1.495(5)
C8 N2 1.456(5)
C8 H8A 0.9700
C8 H8B 0.9700
C9 N2 1.289(4)
C9 N3 1.345(4)
C9 N1 1.407(4)
C10 N3 1.467(5)
C10 C11 1.490(7)
C10 C12 1.516(6)
C10 H10 0.9800
C11 H11A 0.9600
C11 H11B 0.9600
C11 H11C 0.9600
C12 H12A 0.9600
C12 H12B 0.9600
C12 H12C 0.9600
C13 C14 1.363(6)
C13 C18 1.379(6)
C13 N4 1.429(4)
C14 C15 1.382(6)
C14 H14 0.9300
C15 C16 1.370(8)
C15 H15 0.9300
C16 C17 1.346(8)
C16 H16 0.9300
C17 C18 1.379(7)
C17 H17 0.9300
C18 H18 0.9300
C19 O2 1.210(4)
C19 N4 1.384(5)
C19 C20 1.498(6)
C20 N5 1.454(5)
C20 H20A 0.9700
C20 H20B 0.9700
C21 N5 1.287(4)
C21 N6 1.341(4)
C21 N4 1.417(4)
C22 N6 1.462(4)
C22 C23 1.471(6)
C22 C24 1.497(6)
C22 H22 0.9800
C23 H23A 0.9600
C23 H23B 0.9600
C23 H23C 0.9600
C24 H24A 0.9600
C24 H24B 0.9600
C24 H24C 0.9600
C25 C26 1.377(4)
C25 C30 1.380(4)
C25 N7 1.436(4)
C26 C27 1.375(5)
C26 H26 0.9300
C27 C28 1.373(5)
C27 H27 0.9300
C28 C29 1.382(5)
C28 H28 0.9300
C29 C30 1.376(5)
C29 H29 0.9300
C30 H30 0.9300
C31 O3 1.208(4)
C31 N7 1.391(4)
C31 C32 1.493(5)
C32 N8 1.461(5)
C32 H32A 0.9700
C32 H32B 0.9700
C33 N8 1.285(4)
C33 N9 1.345(4)
C33 N7 1.411(4)
C34 N9 1.457(5)
C34 C35 1.511(7)
C34 C36 1.511(6)
C34 H34 0.9800
C35 H35A 0.9600
C35 H35B 0.9600
C35 H35C 0.9600
C36 H36A 0.9600
C36 H36B 0.9600
C36 H36C 0.9600
C37 C42 1.372(5)
C37 C38 1.380(5)
C37 N10 1.429(4)
C38 C39 1.375(6)
C38 H38 0.9300
C39 C40 1.363(7)
C39 H39 0.9300
C40 C41 1.373(7)
C40 H40 0.9300
C41 C42 1.375(6)
C41 H41 0.9300
C42 H42 0.9300
C43 O4 1.198(5)
C43 N10 1.385(4)
C43 C44 1.496(6)
C44 N11 1.450(5)
C44 H44A 0.9700
C44 H44B 0.9700
C45 N11 1.286(4)
C45 N12 1.339(4)
C45 N10 1.417(4)
C46 N12 1.463(4)
C46 C48 1.478(6)
C46 C47 1.503(6)
C46 H46 0.9800
C47 H47A 0.9600
C47 H47B 0.9600
C47 H47C 0.9600
C48 H48A 0.9600
C48 H48B 0.9600
C48 H48C 0.9600
N3 H3A 0.84(4)
N6 H6A 0.87(4)
N9 H9 0.90(4)
N12 H12 0.85(4)

loop_
_geom_hbond_atom_site_label_D
_geom_hbond_atom_site_label_H
_geom_hbond_atom_site_label_A
_geom_hbond_site_symmetry_A
_geom_hbond_distance_DH
_geom_hbond_distance_HA
_geom_hbond_distance_DA
_geom_hbond_angle_DHA
_geom_hbond_publ_flag
N9 H9 N11 . 0.90(4) 2.43(4) 3.222(4) 148(3) yes
N3 H3A N5 . 0.84(4) 2.52(4) 3.312(4) 157(4) yes
C29 H29 O4 1_545 0.93 2.41 3.175(4) 139.5 yes
C5 H5 O2 1_545 0.93 2.58 3.421(5) 151.3 yes
N12 H12 N8 3_455 0.85(4) 2.20(4) 3.039(4) 169(4) yes
C38 H38 O1 3_465 0.93 2.48 3.203(5) 134.3 yes
N6 H6A N2 3_465 0.87(4) 2.26(4) 3.063(4) 153(4) yes

loop_
_geom_torsion_atom_site_label_1
_geom_torsion_atom_site_label_2
_geom_torsion_atom_site_label_3
_geom_torsion_atom_site_label_4
_geom_torsion
C6 C1 C2 C3 0.5(5)
N1 C1 C2 C3 178.4(3)
C1 C2 C3 C4 -0.2(5)
C2 C3 C4 C5 0.7(6)
C3 C4 C5 C6 -1.3(6)
C4 C5 C6 C1 1.5(5)
C2 C1 C6 C5 -1.1(5)
N1 C1 C6 C5 -179.0(3)
O1 C7 C8 N2 -178.9(4)
N1 C7 C8 N2 1.0(4)
C18 C13 C14 C15 -1.8(6)
N4 C13 C14 C15 -179.2(4)
C13 C14 C15 C16 0.9(7)
C14 C15 C16 C17 0.0(7)
C15 C16 C17 C18 0.0(8)
C16 C17 C18 C13 -0.9(7)
C14 C13 C18 C17 1.8(6)
N4 C13 C18 C17 179.2(4)
O2 C19 C20 N5 -178.9(4)
N4 C19 C20 N5 2.5(4)
C30 C25 C26 C27 -0.5(5)
N7 C25 C26 C27 -179.1(3)
C25 C26 C27 C28 -0.1(5)
C26 C27 C28 C29 0.1(6)
C27 C28 C29 C30 0.6(6)
C28 C29 C30 C25 -1.2(5)
C26 C25 C30 C29 1.2(5)
N7 C25 C30 C29 179.7(3)
O3 C31 C32 N8 177.8(4)
N7 C31 C32 N8 -2.3(4)
C42 C37 C38 C39 0.4(6)
N10 C37 C38 C39 178.7(3)
C37 C38 C39 C40 0.9(6)
C38 C39 C40 C41 -1.6(7)
C39 C40 C41 C42 1.0(7)
C38 C37 C42 C41 -0.9(5)
N10 C37 C42 C41 -179.2(3)
C40 C41 C42 C37 0.2(6)
O4 C43 C44 N11 177.1(4)
N10 C43 C44 N11 -4.7(4)
O1 C7 N1 C9 179.3(4)
C8 C7 N1 C9 -0.7(4)
O1 C7 N1 C1 2.8(6)
C8 C7 N1 C1 -177.1(3)
N2 C9 N1 C7 0.1(4)
N3 C9 N1 C7 -179.3(3)
N2 C9 N1 C1 176.4(3)
N3 C9 N1 C1 -3.0(5)
C2 C1 N1 C7 -52.9(4)
C6 C1 N1 C7 125.0(4)
C2 C1 N1 C9 131.4(3)
C6 C1 N1 C9 -50.7(5)
N3 C9 N2 C8 179.9(3)
N1 C9 N2 C8 0.6(4)
C7 C8 N2 C9 -1.0(4)
N2 C9 N3 C10 8.4(5)
N1 C9 N3 C10 -172.2(3)
C11 C10 N3 C9 85.1(5)
C12 C10 N3 C9 -150.6(4)
O2 C19 N4 C21 179.7(3)
C20 C19 N4 C21 -1.6(4)
O2 C19 N4 C13 -2.7(6)
C20 C19 N4 C13 176.0(3)
N5 C21 N4 C19 0.0(4)
N6 C21 N4 C19 177.8(3)
N5 C21 N4 C13 -177.5(3)
N6 C21 N4 C13 0.4(5)
C14 C13 N4 C19 61.3(5)
C18 C13 N4 C19 -116.1(4)
C14 C13 N4 C21 -121.7(4)
C18 C13 N4 C21 61.0(5)
N6 C21 N5 C20 -176.0(3)
N4 C21 N5 C20 1.6(4)
C19 C20 N5 C21 -2.5(4)
N5 C21 N6 C22 -7.7(5)
N4 C21 N6 C22 174.8(3)
C23 C22 N6 C21 -87.7(5)
C24 C22 N6 C21 146.9(4)
O3 C31 N7 C33 -178.3(4)
C32 C31 N7 C33 1.8(3)
O3 C31 N7 C25 0.3(5)
C32 C31 N7 C25 -179.6(3)
N8 C33 N7 C31 -0.7(4)
N9 C33 N7 C31 178.5(3)
N8 C33 N7 C25 -179.2(3)
N9 C33 N7 C25 0.0(5)
C26 C25 N7 C31 50.7(4)
C30 C25 N7 C31 -127.8(3)
C26 C25 N7 C33 -131.0(3)
C30 C25 N7 C33 50.6(4)
N9 C33 N8 C32 -180.0(3)
N7 C33 N8 C32 -0.8(4)
C31 C32 N8 C33 1.9(4)
N8 C33 N9 C34 -7.4(5)
N7 C33 N9 C34 173.5(3)
C35 C34 N9 C33 -84.7(4)
C36 C34 N9 C33 151.6(4)
O4 C43 N10 C45 -178.1(4)
C44 C43 N10 C45 3.7(4)
O4 C43 N10 C37 5.2(6)
C44 C43 N10 C37 -173.1(3)
N11 C45 N10 C43 -1.3(4)
N12 C45 N10 C43 -179.7(3)
N11 C45 N10 C37 175.2(3)
N12 C45 N10 C37 -3.1(5)
C42 C37 N10 C43 122.2(4)
C38 C37 N10 C43 -56.1(5)
C42 C37 N10 C45 -53.8(5)
C38 C37 N10 C45 127.9(4)
N12 C45 N11 C44 176.5(3)
N10 C45 N11 C44 -1.8(4)
C43 C44 N11 C45 4.0(4)
N11 C45 N12 C46 6.3(5)
N10 C45 N12 C46 -175.5(3)
C48 C46 N12 C45 89.2(4)
C47 C46 N12 C45 -145.6(4)

loop_
_cod_related_entry_id
_cod_related_entry_database
_cod_related_entry_code
1 ChemSpider 24736719
